data_2017809
loop_
_publ_author_name
'G\"orbitz, Carl Henrik'

_publ_section_title
;
 <small>L</small>-Histidyl-<small>L</small>-serine 3.7-hydrate: water
 channels in the crystal structure of a polar dipeptide
;
_journal_coeditor_code FG3190
_journal_issue 11
_journal_name_full 'Acta Crystallographica Section C'
_journal_page_first o531
_journal_page_last o534
_journal_paper_doi 10.1107/S0108270110038254
_journal_volume 66
_journal_year 2010
_chemical_formula_iupac 'C9 H14 N4 O4, 3.7H2 O'
_chemical_formula_moiety 'C9 H14 N4 O4, 3.7(H2 O)'
_chemical_formula_sum 'C9 H21.4 N4 O7.7'
_chemical_formula_weight 308.89
_chemical_name_common 'L-His-L-Ser 3.7-hydrate'
_chemical_name_systematic
;
L-Histidyl-L-serine 3.7-hydrate
;
_space_group_IT_number 19
_symmetry_cell_setting orthorhombic
_symmetry_space_group_name_Hall 'P 2ac 2ab'
_symmetry_space_group_name_H-M 'P 21 21 21'
_atom_sites_solution_hydrogens geom
_atom_sites_solution_primary direct
_atom_sites_solution_secondary difmap
_audit_creation_method SHELXL-97
_cell_angle_alpha 90.00
_cell_angle_beta 90.00
_cell_angle_gamma 90.00
_cell_formula_units_Z 4
_cell_length_a 4.812(3)
_cell_length_b 15.505(8)
_cell_length_c 18.958(10)
_cell_measurement_reflns_used 1250
_cell_measurement_temperature 105(2)
_cell_measurement_theta_max 19.92
_cell_measurement_theta_min 2.52
_cell_volume 1414.5(14)
_computing_cell_refinement 'SAINT-Plus (Bruker, 2007)'
_computing_data_collection 'APEX2 (Bruker, 2007)'
_computing_data_reduction 'SAINT-Plus (Bruker, 2007)'
_computing_molecular_graphics 'SHELXTL (Sheldrick, 2008)'
_computing_publication_material 'SHELXTL (Sheldrick, 2008)'
_computing_structure_refinement 'SHELXTL (Sheldrick, 2008)'
_computing_structure_solution 'SHELXTL (Sheldrick, 2008)'
_diffrn_ambient_temperature 105(2)
_diffrn_detector_area_resol_mean 8.3
_diffrn_measured_fraction_theta_full 0.997
_diffrn_measured_fraction_theta_max 0.997
_diffrn_measurement_device_type 'Bruker APEXII CCD diffractometer'
_diffrn_measurement_method 'Sets of exposures each taken over 0.5\% \w rotation'
_diffrn_radiation_monochromator graphite
_diffrn_radiation_source 'fine-focus sealed tube'
_diffrn_radiation_type MoK\a
_diffrn_radiation_wavelength 0.71073
_diffrn_reflns_av_R_equivalents 0.0830
_diffrn_reflns_av_sigmaI/netI 0.0669
_diffrn_reflns_limit_h_max 5
_diffrn_reflns_limit_h_min -4
_diffrn_reflns_limit_k_max 18
_diffrn_reflns_limit_k_min -18
_diffrn_reflns_limit_l_max 22
_diffrn_reflns_limit_l_min -19
_diffrn_reflns_number 7345
_diffrn_reflns_theta_full 25.37
_diffrn_reflns_theta_max 25.37
_diffrn_reflns_theta_min 1.70
_diffrn_standards_decay_% 0
_diffrn_standards_number 0
_exptl_absorpt_coefficient_mu 0.126
_exptl_absorpt_correction_T_max 0.9956
_exptl_absorpt_correction_T_min 0.8358
_exptl_absorpt_correction_type multi-scan
_exptl_absorpt_process_details '(SADABS; Bruker, 2007)'
_exptl_crystal_colour colourless
_exptl_crystal_density_diffrn 1.450
_exptl_crystal_density_method 'not measured'
_exptl_crystal_description needle
_exptl_crystal_F_000 660
_exptl_crystal_size_max 0.62
_exptl_crystal_size_mid 0.06
_exptl_crystal_size_min 0.04
_refine_diff_density_max 0.267
_refine_diff_density_min -0.262
_refine_ls_extinction_method none
_refine_ls_goodness_of_fit_ref 1.082
_refine_ls_hydrogen_treatment mixed
_refine_ls_matrix_type full
_refine_ls_number_parameters 219
_refine_ls_number_reflns 1544
_refine_ls_number_restraints 7
_refine_ls_restrained_S_all 1.080
_refine_ls_R_factor_all 0.0905
_refine_ls_R_factor_gt 0.0479
_refine_ls_shift/su_max 0.002
_refine_ls_shift/su_mean 0.000
_refine_ls_structure_factor_coef Fsqd
_refine_ls_weighting_details 'calc w=1/[\s^2^(Fo^2^)+(0.0531P)^2^+0.7553P] where P=(Fo^2^+2Fc^2^)/3'
_refine_ls_weighting_scheme calc
_refine_ls_wR_factor_gt 0.1073
_refine_ls_wR_factor_ref 0.1313
_reflns_number_gt 1076
_reflns_number_total 1544
_reflns_threshold_expression I>2\s(I)
_cod_data_source_file fg3190.cif
_cod_data_source_block I
_cod_original_cell_volume 1414.6(13)
_cod_original_formula_sum 'C9 H21.4 N4 O7.70'
_cod_database_code 2017809
_cod_database_fobs_code 2017809

loop_
_symmetry_equiv_pos_as_xyz
'x, y, z'
'-x+1/2, -y, z+1/2'
'-x, y+1/2, -z+1/2'
'x+1/2, -y+1/2, -z'

loop_
_atom_site_type_symbol
_atom_site_label
_atom_site_fract_x
_atom_site_fract_y
_atom_site_fract_z
_atom_site_U_iso_or_equiv
_atom_site_adp_type
_atom_site_calc_flag
_atom_site_refinement_flags
_atom_site_occupancy
_atom_site_disorder_assembly
_atom_site_disorder_group
O O1 0.9796(6) 0.6563(2) 0.16814(17) 0.0332(8) Uani d . 1 . .
O O2 0.4379(7) 0.4741(2) 0.27865(18) 0.0344(8) Uani d D 1 . .
H H2 0.375(10) 0.5225(19) 0.292(3) 0.041 Uiso d D 1 . .
O O3 0.2902(7) 0.4618(2) 0.09421(18) 0.0409(9) Uani d . 1 . .
O O4 0.5593(8) 0.3579(2) 0.13843(17) 0.0402(9) Uani d . 1 . .
N N1 0.7587(8) 0.8135(2) 0.18444(19) 0.0299(10) Uani d . 1 . .
H H1A 0.6582 0.8627 0.1900 0.045 Uiso calc R 1 . .
H H1B 0.9019 0.8235 0.1542 0.045 Uiso calc R 1 . .
H H1C 0.8273 0.7964 0.2269 0.045 Uiso calc R 1 . .
N N2 0.1726(8) 0.8799(3) 0.0967(2) 0.0370(10) Uani d . 1 . .
N N3 0.3374(9) 0.9818(3) 0.0296(3) 0.0459(12) Uani d . 1 . .
H H3 0.3550 1.0324 0.0090 0.055 Uiso calc R 1 . .
N N4 0.5621(8) 0.5898(2) 0.16028(19) 0.0300(9) Uani d . 1 . .
H H4 0.3824 0.5970 0.1540 0.036 Uiso calc R 1 . .
C C1 0.5775(9) 0.7448(3) 0.1554(2) 0.0283(11) Uani d . 1 . .
H H11 0.3997 0.7430 0.1827 0.034 Uiso calc R 1 . .
C C2 0.5137(10) 0.7619(3) 0.0772(2) 0.0300(11) Uani d . 1 . .
H H21 0.6856 0.7529 0.0494 0.036 Uiso calc R 1 . .
H H22 0.3750 0.7192 0.0608 0.036 Uiso calc R 1 . .
C C3 0.4067(9) 0.8494(3) 0.0626(2) 0.0295(11) Uani d . 1 . .
C C4 0.1394(11) 0.9602(4) 0.0749(3) 0.0480(15) Uani d . 1 . .
H H41 -0.0064 0.9973 0.0897 0.058 Uiso calc R 1 . .
C C5 0.5102(11) 0.9125(3) 0.0199(3) 0.0367(12) Uani d . 1 . .
H H51 0.6679 0.9092 -0.0102 0.044 Uiso calc R 1 . .
C C6 0.7271(9) 0.6586(3) 0.1627(2) 0.0283(11) Uani d . 1 . .
C C7 0.6726(10) 0.5024(3) 0.1677(2) 0.0297(11) Uani d . 1 . .
H H71 0.8618 0.5012 0.1459 0.036 Uiso calc R 1 . .
C C8 0.7035(10) 0.4803(3) 0.2460(3) 0.0327(11) Uani d . 1 . .
H H81 0.8032 0.4248 0.2510 0.039 Uiso calc R 1 . .
H H82 0.8146 0.5255 0.2697 0.039 Uiso calc R 1 . .
C C9 0.4930(11) 0.4365(3) 0.1294(2) 0.0353(12) Uani d . 1 . .
O O1W 1.0395(8) 0.2793(2) 0.17930(17) 0.0389(9) Uani d D 1 . .
H H11W 1.185(7) 0.290(3) 0.156(3) 0.058 Uiso d D 1 . .
H H12W 0.909(7) 0.310(3) 0.164(3) 0.058 Uiso d D 1 . .
O O2W 0.2563(10) 0.6191(3) 0.3409(3) 0.0730(14) Uani d D 1 . .
H H21W 0.396(11) 0.637(4) 0.364(4) 0.109 Uiso d D 1 . .
H H22W 0.184(14) 0.664(3) 0.322(4) 0.109 Uiso d D 1 . .
O O31W 0.526(2) 0.2031(6) 0.0608(5) 0.058(4) Uiso d P 0.431(13) A 1
O O32W 0.585(3) 0.1381(8) 0.0105(6) 0.040(5) Uiso d P 0.42(3) B 2
O O33W 0.537(2) 0.3163(6) 0.0025(5) 0.057(4) Uiso d P 0.457(13) C 3
O O41W 0.737(9) 0.183(3) 0.008(2) 0.060 Uiso d P 0.112(11) D 4
O O42W 0.77(3) 0.131(8) 0.029(6) 0.060 Uiso d P 0.042(10) E 5
O O43W 0.470(11) 0.155(2) -0.0043(18) 0.060 Uiso d P 0.159(19) F 6
O O44W 0.291(13) 0.195(4) 0.014(3) 0.060 Uiso d P 0.079(9) G 7

loop_
_atom_site_aniso_label
_atom_site_aniso_U_11
_atom_site_aniso_U_22
_atom_site_aniso_U_33
_atom_site_aniso_U_12
_atom_site_aniso_U_13
_atom_site_aniso_U_23
O1 0.0270(18) 0.0304(19) 0.0424(19) -0.0020(16) -0.0004(15) -0.0028(15)
O2 0.0339(17) 0.0280(19) 0.041(2) 0.0001(17) 0.0034(16) 0.0028(16)
O3 0.0413(19) 0.037(2) 0.044(2) -0.0066(18) -0.0137(18) 0.0087(17)
O4 0.049(2) 0.030(2) 0.042(2) -0.0009(18) -0.0088(18) 0.0004(16)
N1 0.031(2) 0.028(2) 0.030(2) 0.0022(19) -0.0032(18) -0.0009(17)
N2 0.033(2) 0.038(3) 0.040(2) 0.004(2) -0.003(2) -0.005(2)
N3 0.050(3) 0.026(3) 0.061(3) -0.001(2) -0.018(3) 0.003(2)
N4 0.0233(18) 0.026(2) 0.041(2) -0.0035(18) -0.0040(19) 0.0070(19)
C1 0.027(2) 0.027(3) 0.031(3) -0.003(2) -0.003(2) 0.004(2)
C2 0.036(3) 0.027(3) 0.027(2) 0.002(2) -0.002(2) 0.000(2)
C3 0.031(2) 0.029(3) 0.029(3) -0.001(2) -0.005(2) -0.002(2)
C4 0.038(3) 0.045(4) 0.061(4) 0.006(3) -0.014(3) -0.014(3)
C5 0.041(3) 0.033(3) 0.036(3) 0.000(3) -0.008(3) 0.001(2)
C6 0.029(3) 0.028(3) 0.028(2) 0.000(2) -0.001(2) 0.001(2)
C7 0.031(2) 0.024(3) 0.034(3) -0.002(2) -0.005(2) 0.006(2)
C8 0.030(2) 0.031(3) 0.037(3) 0.000(2) -0.006(2) 0.003(2)
C9 0.040(3) 0.037(3) 0.029(3) -0.006(3) 0.000(2) 0.003(2)
O1W 0.042(2) 0.038(2) 0.036(2) 0.0024(19) 0.0018(18) -0.0003(16)
O2W 0.067(3) 0.039(2) 0.114(4) 0.011(2) -0.014(3) -0.007(3)

loop_
_atom_type_symbol
_atom_type_description
_atom_type_scat_dispersion_real
_atom_type_scat_dispersion_imag
_atom_type_scat_source
C C 0.0033 0.0016 'International Tables Vol C Tables 4.2.6.8 and 6.1.1.4'
H H 0.0000 0.0000 'International Tables Vol C Tables 4.2.6.8 and 6.1.1.4'
N N 0.0061 0.0033 'International Tables Vol C Tables 4.2.6.8 and 6.1.1.4'
O O 0.0106 0.0060 'International Tables Vol C Tables 4.2.6.8 and 6.1.1.4'

loop_
_geom_angle_atom_site_label_1
_geom_angle_atom_site_label_2
_geom_angle_atom_site_label_3
_geom_angle_site_symmetry_1
_geom_angle_site_symmetry_3
_geom_angle
_geom_angle_publ_flag
C8 O2 H2 . . 113(4) ?
C1 N1 H1A . . 109.5 ?
C1 N1 H1B . . 109.5 ?
H1A N1 H1B . . 109.5 ?
C1 N1 H1C . . 109.5 ?
H1A N1 H1C . . 109.5 ?
H1B N1 H1C . . 109.5 ?
C4 N2 C3 . . 106.0(4) ?
C4 N3 C5 . . 108.9(5) ?
C4 N3 H3 . . 125.5 ?
C5 N3 H3 . . 125.5 ?
C6 N4 C7 . . 121.5(4) ?
C6 N4 H4 . . 119.2 ?
C7 N4 H4 . . 119.2 ?
N1 C1 C6 . . 108.5(4) ?
N1 C1 C2 . . 110.6(4) ?
C6 C1 C2 . . 109.4(4) ?
N1 C1 H11 . . 109.4 ?
C6 C1 H11 . . 109.4 ?
C2 C1 H11 . . 109.4 ?
C3 C2 C1 . . 114.0(4) ?
C3 C2 H21 . . 108.7 ?
C1 C2 H21 . . 108.7 ?
C3 C2 H22 . . 108.7 ?
C1 C2 H22 . . 108.7 ?
H21 C2 H22 . . 107.6 ?
C5 C3 N2 . . 109.3(4) ?
C5 C3 C2 . . 129.9(4) ?
N2 C3 C2 . . 120.7(4) ?
N2 C4 N3 . . 110.7(5) ?
N2 C4 H41 . . 124.6 ?
N3 C4 H41 . . 124.6 ?
C3 C5 N3 . . 105.1(5) ?
C3 C5 H51 . . 127.4 ?
N3 C5 H51 . . 127.4 ?
O1 C6 N4 . . 125.0(4) ?
O1 C6 C1 . . 120.3(4) ?
N4 C6 C1 . . 114.7(4) ?
N4 C7 C9 . . 111.7(4) ?
N4 C7 C8 . . 109.6(4) ?
C9 C7 C8 . . 111.6(4) ?
N4 C7 H71 . . 107.9 ?
C9 C7 H71 . . 107.9 ?
C8 C7 H71 . . 107.9 ?
O2 C8 C7 . . 110.5(4) ?
O2 C8 H81 . . 109.6 ?
C7 C8 H81 . . 109.6 ?
O2 C8 H82 . . 109.6 ?
C7 C8 H82 . . 109.6 ?
H81 C8 H82 . . 108.1 ?
O3 C9 O4 . . 124.8(5) ?
O3 C9 C7 . . 119.3(4) ?
O4 C9 C7 . . 115.9(4) ?
H11W O1W H12W . . 109(3) ?
H21W O2W H22W . . 105(3) ?

loop_
_geom_bond_atom_site_label_1
_geom_bond_atom_site_label_2
_geom_bond_site_symmetry_2
_geom_bond_distance
_geom_bond_publ_flag
O1 C6 . 1.220(5) ?
O2 C8 . 1.424(6) ?
O2 H2 . 0.85(2) ?
O3 C9 . 1.246(6) ?
O4 C9 . 1.271(6) ?
N1 C1 . 1.482(6) ?
N1 H1A . 0.9100 ?
N1 H1B . 0.9100 ?
N1 H1C . 0.9100 ?
N2 C4 . 1.321(7) ?
N2 C3 . 1.382(6) ?
N3 C4 . 1.327(7) ?
N3 C5 . 1.370(6) ?
N3 H3 . 0.8800 ?
N4 C6 . 1.331(6) ?
N4 C7 . 1.463(6) ?
N4 H4 . 0.8800 ?
C1 C6 . 1.524(6) ?
C1 C2 . 1.538(6) ?
C1 H11 . 1.0000 ?
C2 C3 . 1.478(6) ?
C2 H21 . 0.9900 ?
C2 H22 . 0.9900 ?
C3 C5 . 1.365(6) ?
C4 H41 . 0.9500 ?
C5 H51 . 0.9500 ?
C7 C9 . 1.522(6) ?
C7 C8 . 1.530(7) ?
C7 H71 . 1.0000 ?
C8 H81 . 0.9900 ?
C8 H82 . 0.9900 ?
O1W H11W . 0.84(2) ?
O1W H12W . 0.845(19) ?
O2W H21W . 0.85(2) ?
O2W H22W . 0.85(2) ?

loop_
_geom_hbond_atom_site_label_D
_geom_hbond_atom_site_label_H
_geom_hbond_atom_site_label_A
_geom_hbond_site_symmetry_A
_geom_hbond_distance_DH
_geom_hbond_distance_HA
_geom_hbond_distance_DA
_geom_hbond_angle_DHA
O2 H2 O2W . 0.85(2) 1.85(2) 2.684(6) 167(5)
N1 H1A O2 3_655 0.91 1.88 2.755(5) 159.5
N1 H1B N2 1_655 0.91 1.91 2.792(6) 162.5
N1 H1C O1W 3_755 0.91 1.91 2.810(5) 170.8
N3 H3 O32W 1_565 0.88 1.98 2.724(11) 141.9
N4 H4 O1 1_455 0.88 2.16 2.991(5) 156.7
C1 H11 O1 1_455 1.00 2.44 3.197(6) 131.7
C4 H41 O2W 3 0.95 2.60 3.499(8) 158.8
C7 H71 O3 1_655 1.00 2.36 3.342(6) 166.0
O1W H11W O4 1_655 0.84(2) 2.11(3) 2.888(5) 154(6)
O1W H12W O4 . 0.845(19) 1.90(2) 2.725(5) 166(5)
O2W H21W O31W 3_655 0.85(2) 1.79(6) 2.504(11) 140(8)
O2W H22W O1W 3_655 0.85(2) 2.09(4) 2.889(6) 156(8)

loop_
_geom_torsion_atom_site_label_1
_geom_torsion_atom_site_label_2
_geom_torsion_atom_site_label_3
_geom_torsion_atom_site_label_4
_geom_torsion_site_symmetry_1
_geom_torsion_site_symmetry_2
_geom_torsion_site_symmetry_3
_geom_torsion_site_symmetry_4
_geom_torsion
_geom_torsion_publ_flag
N1 C1 C6 N4 . . . . 159.6(4) y
C1 C6 N4 C7 . . . . -179.0(4) y
C6 N4 C7 C9 . . . . -152.1(4) y
N4 C7 C9 O3 . . . . 3.8(6) y
N1 C1 C2 C3 . . . . -51.8(5) y
C1 C2 C3 N2 . . . . -56.2(6) y
C1 C2 C3 C5 . . . . 121.1(5) y
N4 C7 C8 O2 . . . . 67.4(5) y
C7 C8 O2 H2 . . . . -85(4) y
C6 C1 C2 C3 . . . . -171.3(4) ?
C4 N2 C3 C5 . . . . -0.6(5) ?
C4 N2 C3 C2 . . . . 177.2(4) ?
C3 N2 C4 N3 . . . . -0.1(5) ?
C5 N3 C4 N2 . . . . 0.7(6) ?
N2 C3 C5 N3 . . . . 0.9(5) ?
C2 C3 C5 N3 . . . . -176.6(4) ?
C4 N3 C5 C3 . . . . -1.0(5) ?
C7 N4 C6 O1 . . . . 3.2(7) ?
N1 C1 C6 O1 . . . . -22.5(6) ?
C2 C1 C6 O1 . . . . 98.3(5) ?
C2 C1 C6 N4 . . . . -79.6(5) ?
C6 N4 C7 C9 . . . . -152.1(4) ?
C6 N4 C7 C8 . . . . 83.7(5) ?
C9 C7 C8 O2 . . . . -56.9(5) ?
N4 C7 C9 O3 . . . . 3.8(6) ?
C8 C7 C9 O3 . . . . 126.8(5) ?
N4 C7 C9 O4 . . . . -173.8(4) ?
C8 C7 C9 O4 . . . . -50.7(6) ?
